data_4002455
loop_
_publ_author_name
'Belik, A.A.'
'Izumi, F.'
'Lazoryak, B.I.'
'Stefanovich, S.Yu.'
'Oikawa, K.'

_publ_section_title
;
 Chemical and structural properties of a whitlockite-like phosphate,Ca9 Fe
 D (P O4)7
;
_journal_name_full 'Chemistry of Materials (1,1989-)'
_journal_page_first 1399
_journal_page_last 1400
_journal_volume 15
_journal_year 2003
_chemical_formula_sum 'Ca9.333 Fe1.167 O28 P7'
_chemical_name_systematic 'Ca9.333 Fe1.167 (P O4)7'
_space_group_IT_number 161
_symmetry_space_group_name_Hall 'R 3 -2"c'
_symmetry_space_group_name_H-M 'R 3 c :H'
_cell_angle_alpha 90
_cell_angle_beta 90
_cell_angle_gamma 120
_cell_formula_units_Z 6
_cell_length_a 10.3576
_cell_length_b 10.3576
_cell_length_c 37.1429
_cell_volume 3450.839
_citation_journal_id_ASTM CMATEX
_cod_data_source_file Belik_CMATEX_2003_1668.cif
_cod_data_source_block Ca9.333Fe1.167O28P7
_cod_database_code 4002455

loop_
_symmetry_equiv_pos_as_xyz
x,y,z
-y,x-y,z
-x+y,-x,z
-y,-x,z+1/2
x,x-y,z+1/2
-x+y,y,z+1/2
x+2/3,y+1/3,z+1/3
-y+2/3,x-y+1/3,z+1/3
-x+y+2/3,-x+1/3,z+1/3
-y+2/3,-x+1/3,z+5/6
x+2/3,x-y+1/3,z+5/6
-x+y+2/3,y+1/3,z+5/6
x+1/3,y+2/3,z+2/3
-y+1/3,x-y+2/3,z+2/3
-x+y+1/3,-x+2/3,z+2/3
-y+1/3,-x+2/3,z+7/6
x+1/3,x-y+2/3,z+7/6
-x+y+1/3,y+2/3,z+7/6

loop_
_atom_site_label
_atom_site_type_symbol
_atom_site_fract_x
_atom_site_fract_y
_atom_site_fract_z
_atom_site_occupancy
_atom_site_U_iso_or_equiv
O7 O-2 0.6043 0.9535 0.0456 1 0.0
Ca4 Ca+2 0 0 0.1905 0.333 0.0
O1 O-2 0 0 0.3111 1 0.0
O6 O-2 0.5156 0.7611 0.133 1 0.0
P1 P+5 0 0 0.2645 1 0.0
Ca2 Ca+2 0.6161 0.8225 0.23197 1 0.0
P2 P+5 0.6838 0.8576 0.1357 1 0.0
O8 O-2 0.5738 0.694 0.0542 1 0.0
P3 P+5 0.6513 0.8471 0.0324 1 0.0
Ca1 Ca+2 0.725 0.8584 0.43288 1 0.0
O5 O-2 0.725 0.002 0.1134 1 0.0
Ca3 Ca+2 0.1242 0.2719 0.32644 1 0.0
Fe2 Fe+2 0 0 0 1 0.0
O9 O-2 0.8228 0.9207 0.0413 1 0.0
O4 O-2 0.7577 0.774 0.1225 1 0.0
O3 O-2 0.7391 0.9234 0.1732 1 0.0
O10 O-2 0.619 0.8196 0.9923 1 0.0
Fe1 Fe+2 0 0 0.1575 0.167 0.0
O2 O-2 0.0097 0.8647 0.2565 1 0.0
